data_4114055
loop_
_publ_author_name
'Karl J. Wallace'
'Warwick J. Belcher'
'David R. Turner'
'Kauser F. Syed'
'Jonathan W. Steed'

_publ_section_title
;
 Slow Anion Exchange, Conformational Equilibria, and Fluorescent Sensing
 in Venus Flytrap Aminopyridinium-Based Anion Hosts
;
_journal_name_full 'Journal of the American Chemical Society'
_journal_page_first 9699
_journal_page_last 9715
_journal_paper_doi 10.1021/ja034921w
_journal_volume 125
_journal_year 2003
_chemical_formula_sum 'C32 H42 Br3 N3 O'
_chemical_formula_weight 724.42
_chemical_name_systematic
; 
 ? 
;
_space_group_IT_number 19
_symmetry_cell_setting orthorhombic
_symmetry_space_group_name_Hall 'P 2ac 2ab'
_symmetry_space_group_name_H-M 'P 21 21 21'
_atom_sites_solution_hydrogens geom
_atom_sites_solution_primary direct
_atom_sites_solution_secondary difmap
_audit_creation_method SHELXL-97
_cell_angle_alpha 90.00
_cell_angle_beta 90.00
_cell_angle_gamma 90.00
_cell_formula_units_Z 4
_cell_length_a 10.1837(3)
_cell_length_b 14.8317(5)
_cell_length_c 22.35450(10)
_cell_measurement_temperature 100(2)
_cell_volume 3376.46(15)
_computing_cell_refinement DENZo-SMN
_computing_data_collection 'Nonius Collect'
_computing_data_reduction DENZo-SMN
_computing_molecular_graphics 'XSeed (Barbour, 1999)'
_computing_structure_refinement 'SHELXL-97 (Sheldrick, 1997)'
_computing_structure_solution 'SHELXS-97 (Sheldrick, 1990)'
_diffrn_ambient_temperature 100(2)
_diffrn_measured_fraction_theta_full 0.993
_diffrn_measured_fraction_theta_max 0.993
_diffrn_measurement_device_type KappaCCD
_diffrn_measurement_method '2o phi+omega frames'
_diffrn_radiation_monochromator graphite
_diffrn_radiation_source 'fine-focus sealed tube'
_diffrn_radiation_type MoK\a
_diffrn_radiation_wavelength 0.71073
_diffrn_reflns_av_R_equivalents 0.0739
_diffrn_reflns_av_sigmaI/netI 0.0662
_diffrn_reflns_limit_h_max 13
_diffrn_reflns_limit_h_min -13
_diffrn_reflns_limit_k_max 19
_diffrn_reflns_limit_k_min -16
_diffrn_reflns_limit_l_max 23
_diffrn_reflns_limit_l_min -29
_diffrn_reflns_number 18283
_diffrn_reflns_theta_full 27.49
_diffrn_reflns_theta_max 27.49
_diffrn_reflns_theta_min 3.03
_diffrn_standards_decay_% 0
_exptl_absorpt_coefficient_mu 3.612
_exptl_absorpt_correction_T_max 0.7140
_exptl_absorpt_correction_T_min 0.4105
_exptl_absorpt_correction_type Scalepack
_exptl_crystal_density_diffrn 1.425
_exptl_crystal_F_000 1472
_exptl_crystal_size_max 0.30
_exptl_crystal_size_mid 0.25
_exptl_crystal_size_min 0.10
_refine_diff_density_max 1.915
_refine_diff_density_min -1.001
_refine_diff_density_rms 0.109
_refine_ls_abs_structure_details 'Flack H D (1983), Acta Cryst. A39, 876-881'
_refine_ls_abs_structure_Flack 0.459(13)
_refine_ls_extinction_method none
_refine_ls_goodness_of_fit_ref 1.050
_refine_ls_hydrogen_treatment mixed
_refine_ls_matrix_type full
_refine_ls_number_parameters 357
_refine_ls_number_reflns 7505
_refine_ls_number_restraints 0
_refine_ls_restrained_S_all 1.050
_refine_ls_R_factor_all 0.0591
_refine_ls_R_factor_gt 0.0502
_refine_ls_shift/su_max 0.003
_refine_ls_shift/su_mean 0.000
_refine_ls_structure_factor_coef Fsqd
_refine_ls_weighting_details 'calc w=1/[\s^2^(Fo^2^)+(0.0306P)^2^+11.2554P] where P=(Fo^2^+2Fc^2^)/3'
_refine_ls_weighting_scheme calc
_refine_ls_wR_factor_gt 0.1098
_refine_ls_wR_factor_ref 0.1139
_reflns_number_gt 6786
_reflns_number_total 7505
_reflns_threshold_expression >2sigma(I)
_cod_data_source_file ja034921wsi20030228_094927.cif
_cod_data_source_block py3eha
_cod_database_code 4114055

loop_
_symmetry_equiv_pos_as_xyz
'x, y, z'
'-x+1/2, -y, z+1/2'
'x+1/2, -y+1/2, -z'
'-x, y+1/2, -z+1/2'

loop_
_atom_site_label
_atom_site_type_symbol
_atom_site_fract_x
_atom_site_fract_y
_atom_site_fract_z
_atom_site_U_iso_or_equiv
_atom_site_adp_type
_atom_site_occupancy
_atom_site_symmetry_multiplicity
_atom_site_calc_flag
_atom_site_refinement_flags
Br1 Br 0.46915(6) 0.60784(4) 1.16281(2) 0.02791(13) Uani 1 1 d .
Br2 Br 0.39458(5) 0.64405(4) 1.54383(2) 0.02075(11) Uani 1 1 d .
Br3 Br 0.39596(5) 0.61753(4) 0.80536(2) 0.02543(13) Uani 1 1 d .
C2S C 0.6729(11) 0.7390(8) 0.9601(4) 0.080(3) Uani 1 1 d .
H2S1 H 0.6225 0.6946 0.9371 0.120 Uiso 1 1 calc R
H2S2 H 0.7646 0.7383 0.9469 0.120 Uiso 1 1 calc R
H2S3 H 0.6357 0.7992 0.9538 0.120 Uiso 1 1 calc R
N1 N 0.9097(4) 0.4767(3) 1.17225(19) 0.0191(9) Uani 1 1 d .
N2 N 0.4449(4) 0.3830(3) 1.02484(18) 0.0201(9) Uani 1 1 d .
N3 N 0.4379(4) 0.4180(3) 1.3224(2) 0.0199(9) Uani 1 1 d .
C1 C 0.7300(5) 0.3574(4) 1.1768(2) 0.0183(10) Uani 1 1 d .
C1S C 0.6665(9) 0.7159(7) 1.0246(4) 0.059(2) Uani 1 1 d .
H1S1 H 0.6908 0.6519 1.0304 0.071 Uiso 1 1 calc R
H1S2 H 0.7295 0.7537 1.0472 0.071 Uiso 1 1 calc R
C2 C 0.6649(5) 0.3420(3) 1.1223(2) 0.0168(10) Uani 1 1 d .
O1S O 0.5372(6) 0.7311(3) 1.0460(2) 0.0489(12) Uani 1 1 d .
H1S H 0.5336 0.7183 1.0826 0.059 Uiso 1 1 calc R
C3 C 0.5280(5) 0.3246(3) 1.1230(2) 0.0183(10) Uani 1 1 d .
C4 C 0.4574(5) 0.3250(3) 1.1770(2) 0.0173(10) Uani 1 1 d .
C5 C 0.5262(5) 0.3381(3) 1.2311(2) 0.0179(10) Uani 1 1 d .
C6 C 0.6633(5) 0.3534(4) 1.2317(2) 0.0177(10) Uani 1 1 d .
C7 C 0.8754(5) 0.3782(4) 1.1769(2) 0.0225(11) Uani 1 1 d .
H7A H 0.9142 0.3540 1.2142 0.027 Uiso 1 1 calc R
H7B H 0.9167 0.3460 1.1429 0.027 Uiso 1 1 calc R
C8 C 0.7392(5) 0.3427(4) 1.0626(2) 0.0209(11) Uani 1 1 d .
H8A H 0.6907 0.3048 1.0336 0.025 Uiso 1 1 calc R
H8B H 0.8265 0.3148 1.0688 0.025 Uiso 1 1 calc R
C9 C 0.7590(6) 0.4368(4) 1.0351(3) 0.0285(13) Uani 1 1 d .
H9A H 0.8285 0.4686 1.0568 0.043 Uiso 1 1 calc R
H9B H 0.6770 0.4711 1.0380 0.043 Uiso 1 1 calc R
H9C H 0.7840 0.4306 0.9929 0.043 Uiso 1 1 calc R
C10 C 0.4576(5) 0.3034(3) 1.0652(2) 0.0182(10) Uani 1 1 d .
H10A H 0.5059 0.2551 1.0440 0.022 Uiso 1 1 calc R
H10B H 0.3688 0.2802 1.0746 0.022 Uiso 1 1 calc R
C11 C 0.3101(5) 0.3082(4) 1.1773(2) 0.0194(11) Uani 1 1 d .
H11A H 0.2704 0.3404 1.2116 0.023 Uiso 1 1 calc R
H11B H 0.2716 0.3331 1.1401 0.023 Uiso 1 1 calc R
C12 C 0.2761(6) 0.2086(4) 1.1817(3) 0.0298(13) Uani 1 1 d .
H12A H 0.3157 0.1831 1.2179 0.045 Uiso 1 1 calc R
H12B H 0.3103 0.1769 1.1465 0.045 Uiso 1 1 calc R
H12C H 0.1805 0.2014 1.1834 0.045 Uiso 1 1 calc R
C13 C 0.4524(5) 0.3303(3) 1.2902(2) 0.0199(11) Uani 1 1 d .
H13A H 0.3639 0.3052 1.2823 0.024 Uiso 1 1 calc R
H13B H 0.4995 0.2873 1.3164 0.024 Uiso 1 1 calc R
C14 C 0.7350(5) 0.3624(4) 1.2913(2) 0.0230(11) Uani 1 1 d .
H14A H 0.8208 0.3314 1.2882 0.028 Uiso 1 1 calc R
H14B H 0.6832 0.3311 1.3225 0.028 Uiso 1 1 calc R
C15 C 0.7590(6) 0.4601(4) 1.3116(3) 0.0285(13) Uani 1 1 d .
H15A H 0.6780 0.4951 1.3068 0.043 Uiso 1 1 calc R
H15B H 0.8287 0.4869 1.2872 0.043 Uiso 1 1 calc R
H15C H 0.7854 0.4606 1.3538 0.043 Uiso 1 1 calc R
C16 C 1.0406(5) 0.4959(4) 1.1713(3) 0.0274(12) Uani 1 1 d .
H16 H 1.1036 0.4488 1.1731 0.033 Uiso 1 1 calc R
C17 C 1.0802(5) 0.5843(4) 1.1677(3) 0.0322(14) Uani 1 1 d .
H17 H 1.1712 0.5983 1.1661 0.039 Uiso 1 1 calc R
C18 C 0.9881(6) 0.6533(4) 1.1663(3) 0.0329(13) Uani 1 1 d .
H18 H 1.0153 0.7145 1.1649 0.040 Uiso 1 1 calc R
C19 C 0.8563(5) 0.6313(4) 1.1670(3) 0.0295(13) Uani 1 1 d .
H19 H 0.7918 0.6775 1.1654 0.035 Uiso 1 1 calc R
C20 C 0.8185(5) 0.5411(4) 1.1700(2) 0.0225(11) Uani 1 1 d .
H20 H 0.7280 0.5256 1.1705 0.027 Uiso 1 1 calc R
C21 C 0.4028(5) 0.4617(3) 1.0472(2) 0.0217(10) Uani 1 1 d .
H21 H 0.3848 0.4667 1.0888 0.026 Uiso 1 1 calc R
C22 C 0.3851(6) 0.5354(4) 1.0107(3) 0.0284(12) Uani 1 1 d .
H22 H 0.3554 0.5909 1.0271 0.034 Uiso 1 1 calc R
C23 C 0.4106(6) 0.5283(4) 0.9502(3) 0.0300(13) Uani 1 1 d .
H23 H 0.3995 0.5788 0.9245 0.036 Uiso 1 1 calc R
C24 C 0.4530(6) 0.4454(4) 0.9275(3) 0.0298(13) Uani 1 1 d .
H24 H 0.4707 0.4390 0.8860 0.036 Uiso 1 1 calc R
C25 C 0.4691(5) 0.3735(4) 0.9653(2) 0.0226(11) Uani 1 1 d .
H25 H 0.4971 0.3169 0.9499 0.027 Uiso 1 1 calc R
C26 C 0.4464(5) 0.4174(4) 1.3831(2) 0.0257(12) Uani 1 1 d .
H26 H 0.4666 0.3630 1.4035 0.031 Uiso 1 1 calc R
C27 C 0.4256(6) 0.4955(4) 1.4149(3) 0.0308(14) Uani 1 1 d .
H27 H 0.4329 0.4957 1.4573 0.037 Uiso 1 1 calc R
C28 C 0.3942(6) 0.5738(4) 1.3846(3) 0.0313(13) Uani 1 1 d .
H28 H 0.3769 0.6278 1.4060 0.038 Uiso 1 1 calc R
C29 C 0.3881(6) 0.5730(4) 1.3225(3) 0.0308(12) Uani 1 1 d .
H29 H 0.3705 0.6269 1.3010 0.037 Uiso 1 1 calc R
C30 C 0.4080(5) 0.4928(4) 1.2926(2) 0.0234(11) Uani 1 1 d .
H30 H 0.4003 0.4910 1.2503 0.028 Uiso 1 1 calc R

loop_
_atom_site_aniso_label
_atom_site_aniso_U_11
_atom_site_aniso_U_22
_atom_site_aniso_U_33
_atom_site_aniso_U_23
_atom_site_aniso_U_13
_atom_site_aniso_U_12
Br1 0.0300(3) 0.0231(3) 0.0306(3) -0.0026(2) 0.0021(2) -0.0040(2)
Br2 0.0144(2) 0.0277(3) 0.0201(2) 0.0014(2) 0.0009(2) -0.0012(2)
Br3 0.0160(2) 0.0360(3) 0.0243(2) 0.0057(2) -0.0009(2) -0.0009(2)
C2S 0.080(7) 0.101(8) 0.058(6) 0.005(6) 0.007(5) -0.035(6)
N1 0.0135(19) 0.023(2) 0.021(2) 0.0004(18) 0.0007(18) 0.0007(17)
N2 0.0152(19) 0.024(2) 0.021(2) -0.001(2) -0.0014(15) -0.0047(18)
N3 0.0127(18) 0.025(2) 0.022(2) -0.0030(19) 0.0017(16) -0.0021(16)
C1 0.016(2) 0.017(2) 0.022(2) -0.001(2) 0.0007(19) 0.004(2)
C1S 0.066(5) 0.060(5) 0.052(5) 0.010(4) 0.003(4) -0.003(5)
C2 0.014(2) 0.017(3) 0.019(2) 0.001(2) 0.0054(19) 0.0001(19)
O1S 0.070(3) 0.037(3) 0.039(3) 0.003(2) 0.001(3) -0.006(3)
C3 0.015(2) 0.015(2) 0.024(3) -0.001(2) 0.003(2) 0.002(2)
C4 0.015(2) 0.018(2) 0.019(2) -0.0024(19) 0.001(2) 0.0020(19)
C5 0.018(2) 0.013(2) 0.023(2) -0.0005(19) 0.000(2) 0.001(2)
C6 0.016(2) 0.016(2) 0.021(2) -0.002(2) 0.0004(19) 0.002(2)
C7 0.016(2) 0.023(3) 0.028(2) -0.002(2) 0.0024(19) 0.002(2)
C8 0.014(2) 0.027(3) 0.021(3) -0.006(2) 0.0023(19) 0.002(2)
C9 0.021(3) 0.038(3) 0.026(3) 0.006(3) 0.000(2) -0.008(2)
C10 0.014(2) 0.018(2) 0.023(3) 0.000(2) -0.001(2) 0.001(2)
C11 0.013(2) 0.029(3) 0.017(2) -0.001(2) -0.0013(19) 0.002(2)
C12 0.026(3) 0.031(3) 0.032(3) -0.002(3) 0.002(2) -0.009(2)
C13 0.019(2) 0.019(3) 0.022(3) -0.004(2) 0.000(2) -0.003(2)
C14 0.018(2) 0.029(3) 0.022(3) -0.003(2) -0.0032(19) 0.001(2)
C15 0.021(3) 0.035(3) 0.029(3) -0.010(3) -0.004(2) -0.001(2)
C16 0.018(2) 0.032(3) 0.032(3) -0.002(3) 0.003(3) -0.001(2)
C17 0.020(3) 0.032(3) 0.044(3) 0.001(3) 0.002(2) -0.008(2)
C18 0.038(3) 0.023(3) 0.038(3) -0.004(3) 0.002(3) -0.007(3)
C19 0.031(3) 0.021(3) 0.036(3) -0.004(3) 0.008(2) 0.002(2)
C20 0.019(2) 0.027(3) 0.022(3) 0.001(2) 0.004(2) 0.005(2)
C21 0.013(2) 0.025(3) 0.027(3) -0.003(2) -0.002(2) 0.000(2)
C22 0.022(3) 0.026(3) 0.037(3) 0.002(2) -0.004(3) -0.003(3)
C23 0.030(3) 0.031(3) 0.030(3) 0.013(3) -0.008(3) -0.006(3)
C24 0.026(3) 0.041(3) 0.022(3) 0.000(3) -0.005(2) -0.006(3)
C25 0.022(2) 0.026(3) 0.020(2) -0.003(2) 0.002(2) -0.006(2)
C26 0.024(3) 0.036(3) 0.018(2) 0.003(2) 0.002(2) -0.004(2)
C27 0.027(3) 0.037(3) 0.028(3) -0.006(3) 0.005(2) -0.007(2)
C28 0.028(3) 0.028(3) 0.037(3) -0.016(3) 0.008(3) -0.004(3)
C29 0.027(3) 0.028(3) 0.038(3) 0.000(2) 0.002(3) -0.003(3)
C30 0.013(2) 0.030(3) 0.027(3) 0.002(2) -0.001(2) -0.003(2)

loop_
_atom_type_symbol
_atom_type_description
_atom_type_scat_dispersion_real
_atom_type_scat_dispersion_imag
_atom_type_scat_source
C C 0.0033 0.0016 'International Tables Vol C Tables 4.2.6.8 and 6.1.1.4'
H H 0.0000 0.0000 'International Tables Vol C Tables 4.2.6.8 and 6.1.1.4'
N N 0.0061 0.0033 'International Tables Vol C Tables 4.2.6.8 and 6.1.1.4'
O O 0.0106 0.0060 'International Tables Vol C Tables 4.2.6.8 and 6.1.1.4'
Br Br -0.2901 2.4595 'International Tables Vol C Tables 4.2.6.8 and 6.1.1.4'

loop_
_geom_angle_atom_site_label_1
_geom_angle_atom_site_label_2
_geom_angle_atom_site_label_3
_geom_angle
C20 N1 C16 122.1(5)
C20 N1 C7 122.4(4)
C16 N1 C7 115.5(4)
C21 N2 C25 120.9(5)
C21 N2 C10 119.4(4)
C25 N2 C10 119.6(5)
C30 N3 C26 121.3(5)
C30 N3 C13 120.6(4)
C26 N3 C13 118.0(5)
C6 C1 C2 121.5(4)
C6 C1 C7 118.8(4)
C2 C1 C7 119.7(4)
O1S C1S C2S 109.4(8)
C1 C2 C3 118.9(5)
C1 C2 C8 121.4(4)
C3 C2 C8 119.7(5)
C4 C3 C2 120.8(5)
C4 C3 C10 119.5(5)
C2 C3 C10 119.7(5)
C3 C4 C5 118.9(5)
C3 C4 C11 120.4(5)
C5 C4 C11 120.6(5)
C4 C5 C6 121.4(5)
C4 C5 C13 119.2(5)
C6 C5 C13 119.4(5)
C1 C6 C5 118.5(5)
C1 C6 C14 121.9(4)
C5 C6 C14 119.7(5)
N1 C7 C1 115.1(4)
C2 C8 C9 114.7(4)
N2 C10 C3 113.1(4)
C12 C11 C4 112.6(5)
N3 C13 C5 113.6(4)
C6 C14 C15 114.6(5)
N1 C16 C17 119.1(5)
C16 C17 C18 120.4(5)
C19 C18 C17 118.8(6)
C18 C19 C20 119.7(5)
N1 C20 C19 119.8(5)
N2 C21 C22 120.9(5)
C21 C22 C23 119.7(6)
C22 C23 C24 118.7(5)
C25 C24 C23 119.8(5)
N2 C25 C24 120.0(5)
N3 C26 C27 120.0(6)
C26 C27 C28 119.3(6)
C27 C28 C29 119.6(5)
C30 C29 C28 119.0(6)
N3 C30 C29 120.7(5)

loop_
_geom_bond_atom_site_label_1
_geom_bond_atom_site_label_2
_geom_bond_distance
C2S C1S 1.482(12)
N1 C20 1.333(7)
N1 C16 1.363(7)
N1 C7 1.506(7)
N2 C21 1.341(7)
N2 C25 1.360(6)
N2 C10 1.492(7)
N3 C30 1.329(7)
N3 C26 1.359(7)
N3 C13 1.494(7)
C1 C6 1.404(7)
C1 C2 1.407(7)
C1 C7 1.512(6)
C1S O1S 1.419(10)
C2 C3 1.418(7)
C2 C8 1.534(7)
C3 C4 1.407(7)
C3 C10 1.510(7)
C4 C5 1.409(7)
C4 C11 1.521(6)
C5 C6 1.415(7)
C5 C13 1.524(7)
C6 C14 1.527(7)
C8 C9 1.538(8)
C11 C12 1.521(8)
C14 C15 1.538(8)
C16 C17 1.374(8)
C17 C18 1.389(9)
C18 C19 1.381(8)
C19 C20 1.394(8)
C21 C22 1.375(8)
C22 C23 1.381(8)
C23 C24 1.398(9)
C24 C25 1.371(8)
C26 C27 1.377(9)
C27 C28 1.382(9)
C28 C29 1.388(8)
C29 C30 1.380(8)

loop_
_geom_hbond_atom_site_label_D
_geom_hbond_atom_site_label_H
_geom_hbond_atom_site_label_A
_geom_hbond_distance_DH
_geom_hbond_distance_HA
_geom_hbond_distance_DA
_geom_hbond_angle_DHA
O1S H1S Br1 0.84 2.52 3.262(5) 148.5

loop_
_geom_torsion_atom_site_label_1
_geom_torsion_atom_site_label_2
_geom_torsion_atom_site_label_3
_geom_torsion_atom_site_label_4
_geom_torsion
C6 C1 C2 C3 1.8(8)
C7 C1 C2 C3 -178.6(5)
C6 C1 C2 C8 -177.5(5)
C7 C1 C2 C8 2.1(8)
C1 C2 C3 C4 1.6(8)
C8 C2 C3 C4 -179.1(5)
C1 C2 C3 C10 -177.0(5)
C8 C2 C3 C10 2.4(7)
C2 C3 C4 C5 -3.4(7)
C10 C3 C4 C5 175.2(4)
C2 C3 C4 C11 178.7(5)
C10 C3 C4 C11 -2.7(7)
C3 C4 C5 C6 1.8(7)
C11 C4 C5 C6 179.7(5)
C3 C4 C5 C13 -174.6(5)
C11 C4 C5 C13 3.3(7)
C2 C1 C6 C5 -3.3(8)
C7 C1 C6 C5 177.1(5)
C2 C1 C6 C14 174.9(5)
C7 C1 C6 C14 -4.7(8)
C4 C5 C6 C1 1.5(8)
C13 C5 C6 C1 177.9(4)
C4 C5 C6 C14 -176.8(5)
C13 C5 C6 C14 -0.4(8)
C20 N1 C7 C1 1.8(7)
C16 N1 C7 C1 -179.0(5)
C6 C1 C7 N1 -90.6(6)
C2 C1 C7 N1 89.8(6)
C1 C2 C8 C9 -84.1(6)
C3 C2 C8 C9 96.6(6)
C21 N2 C10 C3 -47.5(6)
C25 N2 C10 C3 136.3(5)
C4 C3 C10 N2 110.4(5)
C2 C3 C10 N2 -71.0(6)
C3 C4 C11 C12 88.1(6)
C5 C4 C11 C12 -89.8(6)
C30 N3 C13 C5 41.9(6)
C26 N3 C13 C5 -143.0(5)
C4 C5 C13 N3 -111.2(5)
C6 C5 C13 N3 72.3(6)
C1 C6 C14 C15 84.1(6)
C5 C6 C14 C15 -97.6(6)
C20 N1 C16 C17 -0.2(9)
C7 N1 C16 C17 -179.4(5)
N1 C16 C17 C18 1.3(10)
C16 C17 C18 C19 -1.7(10)
C17 C18 C19 C20 1.0(10)
C16 N1 C20 C19 -0.4(8)
C7 N1 C20 C19 178.7(5)
C18 C19 C20 N1 0.0(9)
C25 N2 C21 C22 -1.2(8)
C10 N2 C21 C22 -177.4(5)
N2 C21 C22 C23 0.2(8)
C21 C22 C23 C24 0.5(9)
C22 C23 C24 C25 -0.3(9)
C21 N2 C25 C24 1.4(8)
C10 N2 C25 C24 177.6(5)
C23 C24 C25 N2 -0.6(8)
C30 N3 C26 C27 -0.9(8)
C13 N3 C26 C27 -176.0(5)
N3 C26 C27 C28 1.0(8)
C26 C27 C28 C29 -2.0(9)
C27 C28 C29 C30 2.8(9)
C26 N3 C30 C29 1.8(8)
C13 N3 C30 C29 176.7(5)
C28 C29 C30 N3 -2.7(9)
